data_7218009
loop_
_publ_author_name
'Bacchi, A.'
'Brillante, A.'
'Crocco, D.'
'Chierotti, M. R.'
'Della Valle, R. G.'
'Girlando, A.'
'Masino, M.'
'Pelagatti, P.'
'Venuti, E.'

_publ_section_title
;
 Exploration of the polymorph landscape for
 1,1,4,4-tetraphenyl-1,3-butadiene
;
_journal_issue 35
_journal_name_full CrystEngComm
_journal_page_first 8205
_journal_paper_doi 10.1039/C4CE01046A
_journal_volume 16
_journal_year 2014
_chemical_formula_sum 'C34 H34'
_chemical_formula_weight 442.61
_chemical_name_systematic
;
 ?
;
_space_group_crystal_system triclinic
_space_group_IT_number 2
_space_group_name_Hall '-P 1'
_space_group_name_H-M_alt 'P -1'
_symmetry_space_group_name_Hall '-P 1'
_symmetry_space_group_name_H-M 'P -1'
_atom_sites_solution_hydrogens mixed
_atom_sites_solution_primary direct
_atom_sites_solution_secondary difmap
_audit_creation_method SHELXL-2013
_cell_angle_alpha 74.927(6)
_cell_angle_beta 64.092(5)
_cell_angle_gamma 68.128(6)
_cell_formula_units_Z 1
_cell_length_a 8.846(3)
_cell_length_b 8.839(3)
_cell_length_c 10.016(3)
_cell_measurement_reflns_used 3900
_cell_measurement_temperature 293(2)
_cell_measurement_theta_max 20
_cell_measurement_theta_min 5
_cell_volume 649.3(4)
_computing_structure_refinement 'SHELXL-97 (Sheldrick, 1997)'
_computing_structure_solution 'SIR2004 (Altomare et al. 2004)'
_diffrn_ambient_temperature 293(2)
_diffrn_detector_area_resol_mean 8.2
_diffrn_measured_fraction_theta_full 1.000
_diffrn_measured_fraction_theta_max 0.990
_diffrn_measurement_device_type diffractometer
_diffrn_measurement_method '\w scan'
_diffrn_radiation_monochromator graphite
_diffrn_radiation_source 'fine-focus sealed tube'
_diffrn_radiation_type MoK\a
_diffrn_radiation_wavelength 0.71073
_diffrn_reflns_av_R_equivalents 0.0581
_diffrn_reflns_av_unetI/netI 0.0832
_diffrn_reflns_Laue_measured_fraction_full 1.000
_diffrn_reflns_Laue_measured_fraction_max 0.990
_diffrn_reflns_limit_h_max 11
_diffrn_reflns_limit_h_min -10
_diffrn_reflns_limit_k_max 10
_diffrn_reflns_limit_k_min -11
_diffrn_reflns_limit_l_max 12
_diffrn_reflns_limit_l_min -12
_diffrn_reflns_number 5164
_diffrn_reflns_point_group_measured_fraction_full 1.000
_diffrn_reflns_point_group_measured_fraction_max 0.990
_diffrn_reflns_theta_full 25.242
_diffrn_reflns_theta_max 26.341
_diffrn_reflns_theta_min 2.276
_exptl_absorpt_coefficient_mu 0.063
_exptl_absorpt_correction_T_max 1.0
_exptl_absorpt_correction_T_min 0.25
_exptl_absorpt_correction_type multi-scan
_exptl_absorpt_process_details 'SADABS procedure'
_exptl_crystal_colour colourless
_exptl_crystal_density_diffrn 1.132
_exptl_crystal_description 'irregular prism'
_exptl_crystal_F_000 238
_exptl_crystal_size_max 1.0
_exptl_crystal_size_mid 0.8
_exptl_crystal_size_min 0.7
_refine_diff_density_max 0.360
_refine_diff_density_min -0.210
_refine_diff_density_rms 0.047
_refine_ls_extinction_method none
_refine_ls_goodness_of_fit_ref 0.976
_refine_ls_hydrogen_treatment mixed
_refine_ls_matrix_type full
_refine_ls_number_parameters 198
_refine_ls_number_reflns 2622
_refine_ls_number_restraints 0
_refine_ls_restrained_S_all 0.976
_refine_ls_R_factor_all 0.1203
_refine_ls_R_factor_gt 0.0677
_refine_ls_shift/su_max 0.000
_refine_ls_shift/su_mean 0.000
_refine_ls_structure_factor_coef Fsqd
_refine_ls_weighting_details 'w=1/[\s^2^(Fo^2^)+(0.1293P)^2^] where P=(Fo^2^+2Fc^2^)/3'
_refine_ls_weighting_scheme calc
_refine_ls_wR_factor_gt 0.1950
_refine_ls_wR_factor_ref 0.2321
_reflns_Friedel_coverage 0.000
_reflns_number_gt 1350
_reflns_number_total 2622
_reflns_threshold_expression 'I > 2\s(I)'
_cod_duplicate_entry 7216735
_cod_data_source_file c4ce01046a2.cif
_cod_data_source_block tpb-c-hex
_cod_database_code 7218009

loop_
_space_group_symop_operation_xyz
'x, y, z'
'-x, -y, -z'

loop_
_atom_site_label
_atom_site_type_symbol
_atom_site_fract_x
_atom_site_fract_y
_atom_site_fract_z
_atom_site_U_iso_or_equiv
_atom_site_adp_type
_atom_site_occupancy
_atom_site_site_symmetry_order
_atom_site_calc_flag
_atom_site_refinement_flags_posn
_atom_site_refinement_flags_adp
C1 C 0.6722(3) -0.0755(3) 0.6799(3) 0.0471(7) Uani 1 1 d . .
C2 C 0.8338(4) -0.1666(4) 0.5873(3) 0.0612(9) Uani 1 1 d . .
C3 C 0.9334(4) -0.3071(4) 0.6450(4) 0.0732(10) Uani 1 1 d . .
C4 C 0.8754(4) -0.3570(4) 0.7944(4) 0.0690(9) Uani 1 1 d . .
C5 C 0.7155(4) -0.2686(4) 0.8886(4) 0.0660(9) Uani 1 1 d . .
C6 C 0.6155(4) -0.1276(3) 0.8312(3) 0.0557(8) Uani 1 1 d . .
C7 C 0.5633(3) 0.0772(3) 0.6185(3) 0.0475(7) Uani 1 1 d . .
C8 C 0.5377(3) 0.2335(3) 0.6656(3) 0.0486(7) Uani 1 1 d . .
C9 C 0.6608(4) 0.2504(4) 0.7072(3) 0.0597(8) Uani 1 1 d . .
C10 C 0.6411(4) 0.3976(4) 0.7470(4) 0.0701(9) Uani 1 1 d . .
C11 C 0.4974(5) 0.5310(3) 0.7474(3) 0.0667(9) Uani 1 1 d . .
C12 C 0.3725(4) 0.5159(3) 0.7080(3) 0.0637(9) Uani 1 1 d . .
C13 C 0.3917(4) 0.3712(3) 0.6682(3) 0.0558(8) Uani 1 1 d . .
C14 C 0.4944(3) 0.0739(3) 0.5231(3) 0.0504(7) Uani 1 1 d . .
C100 C 1.0515(5) 0.1177(4) 0.8722(4) 0.0924(12) Uani 1 1 d . .
H10A H 1.1607 0.1255 0.8665 0.111 Uiso 1 1 calc R U
H10B H 1.0232 0.1916 0.7903 0.111 Uiso 1 1 calc R U
C101 C 1.0787(6) -0.0529(4) 0.8531(4) 0.0992(14) Uani 1 1 d . .
H10C H 1.1875 -0.0879 0.7686 0.119 Uiso 1 1 calc R U
H10D H 0.9832 -0.0545 0.8307 0.119 Uiso 1 1 calc R U
C102 C 1.0869(7) -0.1712(5) 0.9881(4) 0.1218(18) Uani 1 1 d . .
H10E H 1.0819 -0.2743 0.9760 0.146 Uiso 1 1 calc R U
H10F H 1.1996 -0.1917 0.9940 0.146 Uiso 1 1 calc R U
H2 H 0.876(4) -0.129(3) 0.485(3) 0.064(8) Uiso 1 1 d . .
H3 H 1.036(4) -0.380(4) 0.579(3) 0.091(10) Uiso 1 1 d . .
H4 H 0.951(4) -0.452(3) 0.831(3) 0.069(8) Uiso 1 1 d . .
H5 H 0.668(4) -0.303(4) 0.994(4) 0.087(10) Uiso 1 1 d . .
H6 H 0.506(4) -0.057(3) 0.895(3) 0.061(7) Uiso 1 1 d . .
H9 H 0.757(4) 0.149(3) 0.710(3) 0.061(8) Uiso 1 1 d . .
H10 H 0.737(4) 0.408(3) 0.773(3) 0.077(9) Uiso 1 1 d . .
H11 H 0.485(3) 0.631(3) 0.774(3) 0.064(8) Uiso 1 1 d . .
H12 H 0.279(4) 0.618(3) 0.705(3) 0.077(9) Uiso 1 1 d . .
H13 H 0.302(4) 0.363(3) 0.647(3) 0.076(9) Uiso 1 1 d . .
H14 H 0.428(3) 0.182(3) 0.487(2) 0.047(6) Uiso 1 1 d . .

loop_
_atom_site_aniso_label
_atom_site_aniso_U_11
_atom_site_aniso_U_22
_atom_site_aniso_U_33
_atom_site_aniso_U_23
_atom_site_aniso_U_13
_atom_site_aniso_U_12
C1 0.0522(15) 0.0469(13) 0.0511(15) -0.0171(12) -0.0270(12) -0.0076(11)
C2 0.0570(17) 0.0677(18) 0.0499(17) -0.0138(15) -0.0212(14) -0.0034(14)
C3 0.065(2) 0.069(2) 0.076(2) -0.0221(17) -0.0312(17) 0.0044(16)
C4 0.075(2) 0.0520(17) 0.092(3) -0.0017(17) -0.052(2) -0.0127(16)
C5 0.079(2) 0.0671(19) 0.0589(19) 0.0029(16) -0.0344(17) -0.0261(17)
C6 0.0617(17) 0.0578(16) 0.0496(16) -0.0138(13) -0.0231(13) -0.0126(14)
C7 0.0475(14) 0.0491(14) 0.0472(14) -0.0133(12) -0.0195(12) -0.0089(11)
C8 0.0531(15) 0.0503(14) 0.0439(14) -0.0123(12) -0.0177(12) -0.0134(12)
C9 0.0594(17) 0.0590(17) 0.0714(19) -0.0172(15) -0.0327(15) -0.0131(14)
C10 0.075(2) 0.0675(19) 0.088(2) -0.0198(17) -0.0418(18) -0.0226(17)
C11 0.093(2) 0.0473(16) 0.0669(19) -0.0137(14) -0.0319(17) -0.0225(16)
C12 0.075(2) 0.0540(17) 0.0638(18) -0.0162(14) -0.0312(16) -0.0088(15)
C13 0.0618(18) 0.0524(15) 0.0575(17) -0.0160(13) -0.0282(14) -0.0083(14)
C14 0.0575(16) 0.0461(14) 0.0495(15) -0.0117(12) -0.0252(13) -0.0073(13)
C100 0.110(3) 0.072(2) 0.070(2) -0.0087(18) -0.018(2) -0.020(2)
C101 0.148(4) 0.077(2) 0.054(2) -0.0148(18) -0.025(2) -0.025(2)
C102 0.181(5) 0.069(2) 0.080(3) -0.020(2) -0.034(3) -0.011(3)

loop_
_atom_type_symbol
_atom_type_description
_atom_type_scat_dispersion_real
_atom_type_scat_dispersion_imag
_atom_type_scat_source
C C 0.0033 0.0016 'International Tables Vol C Tables 4.2.6.8 and 6.1.1.4'
H H 0.0000 0.0000 'International Tables Vol C Tables 4.2.6.8 and 6.1.1.4'

loop_
_geom_angle_atom_site_label_1
_geom_angle_atom_site_label_2
_geom_angle_atom_site_label_3
_geom_angle
_geom_angle_site_symmetry_1
_geom_angle_site_symmetry_3
C6 C1 C2 118.1(2) . .
C6 C1 C7 120.7(2) . .
C2 C1 C7 121.2(2) . .
C3 C2 C1 120.7(3) . .
C4 C3 C2 120.4(3) . .
C3 C4 C5 120.0(3) . .
C4 C5 C6 119.8(3) . .
C1 C6 C5 121.0(3) . .
C14 C7 C8 121.4(2) . .
C14 C7 C1 122.1(2) . .
C8 C7 C1 116.47(19) . .
C9 C8 C13 116.9(2) . .
C9 C8 C7 120.8(2) . .
C13 C8 C7 122.2(2) . .
C10 C9 C8 121.4(3) . .
C11 C10 C9 120.5(3) . .
C10 C11 C12 119.0(3) . .
C13 C12 C11 120.7(3) . .
C12 C13 C8 121.5(3) . .
C7 C14 C14 125.0(3) . 2_656
C102 C100 C101 113.8(4) 2_757 .
C100 C101 C102 112.8(3) . .
C100 C102 C101 114.8(3) 2_757 .

loop_
_geom_bond_atom_site_label_1
_geom_bond_atom_site_label_2
_geom_bond_distance
_geom_bond_site_symmetry_2
C1 C6 1.380(4) .
C1 C2 1.387(4) .
C1 C7 1.498(3) .
C2 C3 1.382(4) .
C3 C4 1.360(4) .
C4 C5 1.377(5) .
C5 C6 1.385(4) .
C7 C14 1.350(3) .
C7 C8 1.482(3) .
C8 C9 1.389(4) .
C8 C13 1.402(4) .
C9 C10 1.386(4) .
C10 C11 1.374(4) .
C11 C12 1.383(4) .
C12 C13 1.367(4) .
C14 C14 1.452(5) 2_656
C100 C102 1.447(5) 2_757
C100 C101 1.486(5) .
C101 C102 1.491(5) .
C102 C100 1.447(5) 2_757
